data_1538118
loop_
_publ_author_name
'Hawthorne, F.C.'
'Ungaretti, L.'
'Smelik, E.A.'
'Cannillo, E.'
'Oberti, R.'

_publ_section_title
;
 The mechanism of 6Li incorporation in amphiboles
;
_journal_name_full 'American Mineralogist'
_journal_page_first 443
_journal_page_last 451
_journal_volume 79
_journal_year 1994
_chemical_formula_sum 'Al0.1 Ca0.15 F0.4 Fe1.25 H1.6 K0.2 Li0.25 Mg3.4 Na2.4 O23.6 Si8'
_chemical_name_systematic
;
(Na0.55 K0.2) (Na1.85 Ca0.15) (Li0.25 Mg3.4 Al0.1 Fe1.25) (Si8 O22) F0.4 (O 
H)1.6
;
_space_group_IT_number 12
_symmetry_space_group_name_Hall '-C 2y'
_symmetry_space_group_name_H-M 'C 1 2/m 1'
_cell_angle_alpha 90
_cell_angle_beta 103.819
_cell_angle_gamma 90
_cell_formula_units_Z 2
_cell_length_a 9.7709
_cell_length_b 17.88718
_cell_length_c 5.2889
_cell_volume 897.606
_citation_journal_id_ASTM AMMIAY
_cod_data_source_file Hawthorne_AMMIAY_1994_1334.cif
_cod_data_source_block H1.6Al0.1Ca0.15F0.4Fe1.25K0.2Li0.25Mg3.4Na2.4O23.6Si8
_cod_original_cell_volume 897.6058
_cod_original_formula_sum
;
H1.6 Al0.1 Ca0.15 F0.4 Fe1.25 K0.2 Li0.25 Mg3.4 Na2.4 O23.6 Si8
;
_cod_database_code 1538118

loop_
_symmetry_equiv_pos_as_xyz
x,y,z
-x,y,-z
-x,-y,-z
x,-y,z
x+1/2,y+1/2,z
-x+1/2,y+1/2,-z
-x+1/2,-y+1/2,-z
x+1/2,-y+1/2,z

loop_
_atom_site_label
_atom_site_type_symbol
_atom_site_fract_x
_atom_site_fract_y
_atom_site_fract_z
_atom_site_occupancy
_atom_site_U_iso_or_equiv
Fe2 Fe+3 0 0.1796 0 0.6 0.0
Ca1 Ca+2 0 0.2763 0.5 0.075 0.0
Mg1 Mg+2 0 0.0848 0.5 0.925 0.0
Si1 Si+4 0.278 0.0862 0.2944 1 0.0
F1 F-1 0.1089 0 0.7083 0.2 0.0
Si2 Si+4 0.2883 0.1712 0.8018 1 0.0
H1 H+1 0.1891 0 0.7547 0.8 0.0
Mg2 Mg+2 0 0.1796 0 0.4 0.0
O1 O-2 0.1102 0.0881 0.2137 1 0.0
Mg3 Mg+2 0 0 0 0.75 0.0
Al1 Al+3 0 0.0848 0.5 0.05 0.0
O7 O-2 0.3338 0 0.2983 1 0.0
O2 O-2 0.1182 0.1695 0.7326 1 0.0
Na3 Na+1 0 0.4678 0 0.03 0.0
Na1 Na+1 0 0.2763 0.5 0.925 0.0
O5 O-2 0.3486 0.1281 0.085 1 0.0
K1 K+1 0.0399 0.5 0.093 0.1 0.0
O3 O-2 0.1089 0 0.7083 0.8 0.0
Li1 Li+1 0 0 0 0.25 0.0
O4 O-2 0.3623 0.2504 0.8027 1 0.0
Na2 Na+1 0 0.5 0 0.49 0.0
O6 O-2 0.3436 0.1193 0.5854 1 0.0
Fe1 Fe+3 0 0.0848 0.5 0.025 0.0
